data_1550755
loop_
_publ_author_name
'Liu, Siyuan'
'L\'egar\'e, Marc-Andr\'e'
'Hofmann, Alexander'
'Rempel, Anna'
'Hagspiel, Stephan'
'Braunschweig, Holger'

_publ_section_title
;
 Synthesis of Unsymmetrical B2E2 and B2E3 Heterocycles by Borylene
 Insertion into Boradichalcogeniranes
;
_journal_name_full 'Chemical Science'
_journal_paper_doi 10.1039/C9SC00657E
_journal_year 2019
_chemical_formula_moiety 'C15 H35 B2 N3 Se2 Si2'
_chemical_formula_sum 'C15 H35 B2 N3 Se2 Si2'
_chemical_formula_weight 493.18
_space_group_crystal_system monoclinic
_space_group_IT_number 14
_space_group_name_Hall '-P 2yn'
_space_group_name_H-M_alt 'P 1 21/n 1'
_symmetry_space_group_name_Hall '-P 2yn'
_symmetry_space_group_name_H-M 'P 1 21/n 1'
_atom_sites_solution_hydrogens geom
_atom_sites_solution_primary iterative
_atom_sites_solution_secondary difmap
_audit_creation_method SHELXL-2016/6
_audit_update_record
;
2018-12-20 deposited with the CCDC.    2019-03-19 downloaded from the CCDC.
;
_cell_angle_alpha 90
_cell_angle_beta 109.60(2)
_cell_angle_gamma 90
_cell_formula_units_Z 4
_cell_length_a 11.500(5)
_cell_length_b 12.544(6)
_cell_length_c 16.944(7)
_cell_measurement_reflns_used 2992
_cell_measurement_temperature 100(2)
_cell_measurement_theta_max 24.33
_cell_measurement_theta_min 2.48
_cell_volume 2302.6(18)
_computing_cell_refinement 'Saint+ ver. V8.37A (Bruker AXS)'
_computing_data_collection 'APEX2 ver. 2014.9 (Bruker AXS)'
_computing_data_reduction 'Saint+ ver. V8.37A (Bruker AXS)'
_computing_molecular_graphics 'ShelXLe (Huebschle et all, 2011)'
_computing_publication_material 'SHELXL-2016/6 (Sheldrick, 2016)'
_computing_structure_refinement 'SHELXL-2016/6 (Sheldrick, 2016)'
_computing_structure_solution 'SHELXT (Sheldrick, 2014)'
_diffrn_ambient_temperature 100(2)
_diffrn_detector 'CCD area detector (Apex2)'
_diffrn_detector_area_resol_mean 8.333
_diffrn_measured_fraction_theta_full 1.000
_diffrn_measured_fraction_theta_max 1.000
_diffrn_measurement_device_type 'Bruker X8-APEX II'
_diffrn_measurement_method '\f and \w scans'
_diffrn_radiation_monochromator 'multi-layer mirror'
_diffrn_radiation_type MoK\a
_diffrn_radiation_wavelength 0.71073
_diffrn_reflns_av_R_equivalents 0.1041
_diffrn_reflns_av_unetI/netI 0.0713
_diffrn_reflns_Laue_measured_fraction_full 1.000
_diffrn_reflns_Laue_measured_fraction_max 1.000
_diffrn_reflns_limit_h_max 14
_diffrn_reflns_limit_h_min -14
_diffrn_reflns_limit_k_max 15
_diffrn_reflns_limit_k_min -15
_diffrn_reflns_limit_l_max 20
_diffrn_reflns_limit_l_min -20
_diffrn_reflns_number 27381
_diffrn_reflns_point_group_measured_fraction_full 1.000
_diffrn_reflns_point_group_measured_fraction_max 1.000
_diffrn_reflns_theta_full 26.000
_diffrn_reflns_theta_max 26.017
_diffrn_reflns_theta_min 1.885
_diffrn_source 'rotating-anode (Nonius FR-591)'
_exptl_absorpt_coefficient_mu 3.319
_exptl_absorpt_correction_T_max 0.5256
_exptl_absorpt_correction_T_min 0.3432
_exptl_absorpt_correction_type multi-scan
_exptl_absorpt_process_details 'SadAbs 2016/2 (Bruker AXS)'
_exptl_crystal_colour colourless
_exptl_crystal_density_diffrn 1.423
_exptl_crystal_description plate
_exptl_crystal_F_000 1008
_exptl_crystal_size_max 0.412
_exptl_crystal_size_mid 0.388
_exptl_crystal_size_min 0.146
_refine_diff_density_max 0.671
_refine_diff_density_min -0.519
_refine_diff_density_rms 0.119
_refine_ls_extinction_method none
_refine_ls_goodness_of_fit_ref 1.020
_refine_ls_hydrogen_treatment constr
_refine_ls_matrix_type full
_refine_ls_number_parameters 228
_refine_ls_number_reflns 4531
_refine_ls_number_restraints 0
_refine_ls_restrained_S_all 1.020
_refine_ls_R_factor_all 0.0668
_refine_ls_R_factor_gt 0.0394
_refine_ls_shift/su_max 0.001
_refine_ls_shift/su_mean 0.000
_refine_ls_structure_factor_coef Fsqd
_refine_ls_weighting_details 'w=1/[\s^2^(Fo^2^)+(0.0405P)^2^+0.2246P] where P=(Fo^2^+2Fc^2^)/3'
_refine_ls_weighting_scheme calc
_refine_ls_wR_factor_gt 0.0848
_refine_ls_wR_factor_ref 0.0956
_reflns_Friedel_coverage 0.000
_reflns_number_gt 3357
_reflns_number_total 4531
_reflns_threshold_expression 'I > 2\s(I)'
_cod_data_source_file c9sc00657e2.cif
_cod_data_source_block AlHo054_a
_cod_original_cell_volume 2302.8(18)
_cod_database_code 1550755
_shelx_shelxl_version_number 2016/6
_shelx_space_group_comment
;
The symmetry employed for this shelxl refinement is uniquely defined
by the following loop, which should always be used as a source of
symmetry information in preference to the above space-group names.
They are only intended as comments.
;
_shelx_estimated_absorpt_t_min 0.342
_shelx_estimated_absorpt_t_max 0.643

loop_
_space_group_symop_operation_xyz
'x, y, z'
'-x+1/2, y+1/2, -z+1/2'
'-x, -y, -z'
'x-1/2, -y-1/2, z-1/2'

loop_
_atom_site_label
_atom_site_type_symbol
_atom_site_fract_x
_atom_site_fract_y
_atom_site_fract_z
_atom_site_U_iso_or_equiv
_atom_site_adp_type
_atom_site_occupancy
_atom_site_site_symmetry_order
_atom_site_calc_flag
_atom_site_refinement_flags_posn
_atom_site_refinement_flags_adp
Se1 Se 0.59101(4) 0.36292(3) 0.72297(2) 0.01360(12) Uani 1 1 d . .
B1 B 0.5611(4) 0.2639(4) 0.6169(3) 0.0138(10) Uani 1 1 d . .
Se2 Se 0.37848(4) 0.22775(4) 0.60985(2) 0.01630(12) Uani 1 1 d . .
C1_1 C 0.6552(4) 0.1627(3) 0.6375(2) 0.0141(9) Uani 1 1 d . .
C2_1 C 0.7885(4) 0.1978(4) 0.6547(2) 0.0213(10) Uani 1 1 d . .
H2A_1 H 0.794963 0.235176 0.605536 0.032 Uiso 1 1 calc R U
H2B_1 H 0.842419 0.135108 0.666456 0.032 Uiso 1 1 calc R U
H2C_1 H 0.813707 0.245793 0.703155 0.032 Uiso 1 1 calc R U
C3_1 C 0.6206(4) 0.0844(4) 0.5633(2) 0.0227(10) Uani 1 1 d . .
H3A_1 H 0.624048 0.121251 0.513141 0.034 Uiso 1 1 calc R U
H3B_1 H 0.536878 0.057427 0.553143 0.034 Uiso 1 1 calc R U
H3C_1 H 0.678933 0.024681 0.576407 0.034 Uiso 1 1 calc R U
C4_1 C 0.6523(4) 0.0988(4) 0.7141(2) 0.0239(10) Uani 1 1 d . .
H4A_1 H 0.567257 0.077292 0.706364 0.036 Uiso 1 1 calc R U
H4B_1 H 0.683783 0.143087 0.764454 0.036 Uiso 1 1 calc R U
H4C_1 H 0.704090 0.035122 0.720459 0.036 Uiso 1 1 calc R U
C1_2 C 0.5610(4) 0.3294(3) 0.5337(2) 0.0148(9) Uani 1 1 d . .
N1_2 N 0.6333(3) 0.4117(3) 0.52766(19) 0.0171(8) Uani 1 1 d . .
C2_2 C 0.6047(4) 0.4445(4) 0.4462(2) 0.0229(10) Uani 1 1 d . .
H2_2 H 0.641872 0.501667 0.426531 0.027 Uiso 1 1 calc R U
N2_2 N 0.4890(3) 0.3100(3) 0.45345(18) 0.0164(8) Uani 1 1 d . .
C3_2 C 0.5150(4) 0.3809(4) 0.3997(2) 0.0220(10) Uani 1 1 d . .
H3_2 H 0.476227 0.383900 0.340649 0.026 Uiso 1 1 calc R U
C4_2 C 0.7330(4) 0.4620(4) 0.5957(2) 0.0246(11) Uani 1 1 d . .
H4A_2 H 0.800161 0.482090 0.575249 0.037 Uiso 1 1 calc R U
H4B_2 H 0.764020 0.411664 0.642309 0.037 Uiso 1 1 calc R U
H4C_2 H 0.701307 0.525828 0.615009 0.037 Uiso 1 1 calc R U
C5_2 C 0.3952(4) 0.2264(4) 0.4216(2) 0.0209(10) Uani 1 1 d . .
H5A_2 H 0.312928 0.256751 0.411212 0.031 Uiso 1 1 calc R U
H5B_2 H 0.409526 0.169128 0.463160 0.031 Uiso 1 1 calc R U
H5C_2 H 0.400784 0.197472 0.369253 0.031 Uiso 1 1 calc R U
B1_3 B 0.4281(4) 0.3081(4) 0.7150(3) 0.0157(10) Uani 1 1 d . .
C1_3 C 0.1471(4) 0.4053(4) 0.6378(3) 0.0307(12) Uani 1 1 d . .
H1A_3 H 0.176116 0.375151 0.594319 0.046 Uiso 1 1 calc R U
H1B_3 H 0.180428 0.477373 0.651747 0.046 Uiso 1 1 calc R U
H1C_3 H 0.056712 0.408232 0.617054 0.046 Uiso 1 1 calc R U
Si1_3 Si 0.45505(11) 0.31239(10) 0.88061(6) 0.0174(3) Uani 1 1 d . .
C2_3 C 0.1437(4) 0.1817(4) 0.7089(3) 0.0375(13) Uani 1 1 d . .
H2A_3 H 0.053403 0.182037 0.685123 0.056 Uiso 1 1 calc R U
H2B_3 H 0.169722 0.139091 0.760362 0.056 Uiso 1 1 calc R U
H2C_3 H 0.177939 0.150630 0.668319 0.056 Uiso 1 1 calc R U
Si2_3 Si 0.20043(11) 0.31972(11) 0.73312(7) 0.0216(3) Uani 1 1 d . .
C3_3 C 0.1263(4) 0.3785(5) 0.8049(3) 0.0339(13) Uani 1 1 d . .
H3A_3 H 0.039121 0.392766 0.773825 0.051 Uiso 1 1 calc R U
H3B_3 H 0.167929 0.445355 0.828070 0.051 Uiso 1 1 calc R U
H3C_3 H 0.132771 0.328480 0.850547 0.051 Uiso 1 1 calc R U
C4_3 C 0.5537(4) 0.1915(4) 0.8971(3) 0.0243(10) Uani 1 1 d . .
H4A_3 H 0.501898 0.127679 0.889556 0.036 Uiso 1 1 calc R U
H4B_3 H 0.613801 0.192252 0.953957 0.036 Uiso 1 1 calc R U
H4C_3 H 0.597347 0.190733 0.856359 0.036 Uiso 1 1 calc R U
C5_3 C 0.5516(4) 0.4332(4) 0.9156(2) 0.0286(12) Uani 1 1 d . .
H5A_3 H 0.603147 0.443482 0.880394 0.043 Uiso 1 1 calc R U
H5B_3 H 0.604469 0.424385 0.974074 0.043 Uiso 1 1 calc R U
H5C_3 H 0.498196 0.495446 0.910700 0.043 Uiso 1 1 calc R U
C6_3 C 0.3626(4) 0.2944(4) 0.9517(2) 0.0293(12) Uani 1 1 d . .
H6A_3 H 0.315152 0.359369 0.951453 0.044 Uiso 1 1 calc R U
H6B_3 H 0.418186 0.280180 1.008719 0.044 Uiso 1 1 calc R U
H6C_3 H 0.305875 0.234180 0.932129 0.044 Uiso 1 1 calc R U
N1_3 N 0.3630(3) 0.3208(3) 0.77384(19) 0.0168(8) Uani 1 1 d . .

loop_
_atom_site_aniso_label
_atom_site_aniso_U_11
_atom_site_aniso_U_22
_atom_site_aniso_U_33
_atom_site_aniso_U_23
_atom_site_aniso_U_13
_atom_site_aniso_U_12
Se1 0.0137(2) 0.0157(2) 0.01232(19) -0.00200(16) 0.00548(15) -0.00284(18)
B1 0.009(2) 0.020(3) 0.013(2) -0.0014(19) 0.0047(17) -0.001(2)
Se2 0.0120(2) 0.0219(3) 0.0151(2) -0.00423(17) 0.00467(16) -0.00329(18)
C1_1 0.011(2) 0.018(3) 0.0152(18) 0.0010(16) 0.0071(16) -0.0009(17)
C2_1 0.016(2) 0.027(3) 0.020(2) -0.0052(19) 0.0057(17) 0.002(2)
C3_1 0.020(2) 0.020(3) 0.023(2) -0.0027(19) 0.0008(18) 0.005(2)
C4_1 0.026(2) 0.020(3) 0.026(2) 0.005(2) 0.0083(19) 0.005(2)
C1_2 0.015(2) 0.014(2) 0.0169(19) 0.0001(17) 0.0068(16) 0.0023(18)
N1_2 0.0200(19) 0.017(2) 0.0158(16) -0.0011(15) 0.0087(14) -0.0026(16)
C2_2 0.030(3) 0.020(3) 0.022(2) 0.0067(19) 0.0145(19) 0.001(2)
N2_2 0.0212(19) 0.017(2) 0.0107(15) 0.0000(14) 0.0054(14) -0.0008(16)
C3_2 0.028(3) 0.026(3) 0.0161(19) 0.0048(19) 0.0128(18) 0.005(2)
C4_2 0.029(3) 0.020(3) 0.027(2) -0.006(2) 0.014(2) -0.013(2)
C5_2 0.020(2) 0.028(3) 0.0122(18) -0.0015(18) 0.0015(17) -0.003(2)
B1_3 0.014(2) 0.017(3) 0.017(2) 0.004(2) 0.0070(19) 0.005(2)
C1_3 0.023(3) 0.040(3) 0.028(2) 0.002(2) 0.006(2) 0.011(2)
Si1_3 0.0176(6) 0.0207(7) 0.0155(5) 0.0004(5) 0.0077(5) -0.0003(5)
C2_3 0.023(3) 0.038(3) 0.057(3) -0.012(3) 0.020(2) -0.007(2)
Si2_3 0.0141(6) 0.0281(8) 0.0238(6) -0.0041(6) 0.0079(5) -0.0004(6)
C3_3 0.019(2) 0.054(4) 0.033(2) -0.004(2) 0.013(2) 0.006(2)
C4_3 0.025(2) 0.025(3) 0.022(2) 0.004(2) 0.0064(19) 0.001(2)
C5_3 0.031(3) 0.030(3) 0.024(2) -0.002(2) 0.008(2) -0.007(2)
C6_3 0.024(2) 0.048(4) 0.019(2) 0.001(2) 0.0108(19) 0.003(2)
N1_3 0.0151(18) 0.017(2) 0.0185(16) -0.0003(15) 0.0053(14) 0.0014(16)

loop_
_atom_type_symbol
_atom_type_description
_atom_type_scat_dispersion_real
_atom_type_scat_dispersion_imag
_atom_type_scat_source
C C 0.0033 0.0016 'International Tables Vol C Tables 4.2.6.8 and 6.1.1.4'
H H 0.0000 0.0000 'International Tables Vol C Tables 4.2.6.8 and 6.1.1.4'
B B 0.0013 0.0007 'International Tables Vol C Tables 4.2.6.8 and 6.1.1.4'
N N 0.0061 0.0033 'International Tables Vol C Tables 4.2.6.8 and 6.1.1.4'
Si Si 0.0817 0.0704 'International Tables Vol C Tables 4.2.6.8 and 6.1.1.4'
Se Se -0.0929 2.2259 'International Tables Vol C Tables 4.2.6.8 and 6.1.1.4'

loop_
_exptl_crystal_face_index_h
_exptl_crystal_face_index_k
_exptl_crystal_face_index_l
_exptl_crystal_face_perp_dist
2.00 1.00 2.00 0.0750
-1.00 0.00 -2.00 0.1660
1.00 0.00 2.00 0.1220
1.00 1.00 -1.00 0.0400
1.00 1.00 -2.00 0.0630
-1.00 -1.00 2.00 0.1550
2.00 1.00 -1.00 0.0340
2.00 1.00 -2.00 0.0260
1.00 0.00 1.00 0.1130
1.00 0.00 -1.00 0.0200
-1.00 0.00 1.00 0.0730
2.00 -1.00 -2.00 0.0750
2.00 -2.00 -1.00 0.1420
1.00 -2.00 0.00 0.1810
-1.00 2.00 0.00 0.1520
-1.00 1.00 -2.00 0.1490
-1.00 -1.00 -2.00 0.1910
0.00 -2.00 1.00 0.2070

loop_
_geom_angle_atom_site_label_1
_geom_angle_atom_site_label_2
_geom_angle_atom_site_label_3
_geom_angle
B1_3 Se1 B1 81.72(19)
C1_1 B1 C1_2 112.6(3)
C1_1 B1 Se2 114.9(3)
C1_2 B1 Se2 110.3(3)
C1_1 B1 Se1 111.7(2)
C1_2 B1 Se1 113.0(3)
Se2 B1 Se1 92.86(18)
B1_3 Se2 B1 81.80(19)
C2_1 C1_1 C4_1 107.1(3)
C2_1 C1_1 C3_1 107.9(3)
C4_1 C1_1 C3_1 106.6(4)
C2_1 C1_1 B1 111.6(4)
C4_1 C1_1 B1 112.8(3)
C3_1 C1_1 B1 110.6(3)
C1_1 C2_1 H2A_1 109.5
C1_1 C2_1 H2B_1 109.5
H2A_1 C2_1 H2B_1 109.5
C1_1 C2_1 H2C_1 109.5
H2A_1 C2_1 H2C_1 109.5
H2B_1 C2_1 H2C_1 109.5
C1_1 C3_1 H3A_1 109.5
C1_1 C3_1 H3B_1 109.5
H3A_1 C3_1 H3B_1 109.5
C1_1 C3_1 H3C_1 109.5
H3A_1 C3_1 H3C_1 109.5
H3B_1 C3_1 H3C_1 109.5
C1_1 C4_1 H4A_1 109.5
C1_1 C4_1 H4B_1 109.5
H4A_1 C4_1 H4B_1 109.5
C1_1 C4_1 H4C_1 109.5
H4A_1 C4_1 H4C_1 109.5
H4B_1 C4_1 H4C_1 109.5
N1_2 C1_2 N2_2 104.2(3)
N1_2 C1_2 B1 129.0(3)
N2_2 C1_2 B1 126.9(4)
C1_2 N1_2 C2_2 111.1(3)
C1_2 N1_2 C4_2 127.4(3)
C2_2 N1_2 C4_2 121.5(4)
C3_2 C2_2 N1_2 106.9(4)
C3_2 C2_2 H2_2 126.5
N1_2 C2_2 H2_2 126.5
C1_2 N2_2 C3_2 110.7(4)
C1_2 N2_2 C5_2 128.4(3)
C3_2 N2_2 C5_2 120.9(3)
C2_2 C3_2 N2_2 107.1(3)
C2_2 C3_2 H3_2 126.5
N2_2 C3_2 H3_2 126.5
N1_2 C4_2 H4A_2 109.5
N1_2 C4_2 H4B_2 109.5
H4A_2 C4_2 H4B_2 109.5
N1_2 C4_2 H4C_2 109.5
H4A_2 C4_2 H4C_2 109.5
H4B_2 C4_2 H4C_2 109.5
N2_2 C5_2 H5A_2 109.5
N2_2 C5_2 H5B_2 109.5
H5A_2 C5_2 H5B_2 109.5
N2_2 C5_2 H5C_2 109.5
H5A_2 C5_2 H5C_2 109.5
H5B_2 C5_2 H5C_2 109.5
N1_3 B1_3 Se1 128.3(3)
N1_3 B1_3 Se2 128.7(3)
Se1 B1_3 Se2 102.9(2)
Si2_3 C1_3 H1A_3 109.5
Si2_3 C1_3 H1B_3 109.5
H1A_3 C1_3 H1B_3 109.5
Si2_3 C1_3 H1C_3 109.5
H1A_3 C1_3 H1C_3 109.5
H1B_3 C1_3 H1C_3 109.5
N1_3 Si1_3 C5_3 111.56(19)
N1_3 Si1_3 C4_3 109.17(18)
C5_3 Si1_3 C4_3 110.4(2)
N1_3 Si1_3 C6_3 113.08(18)
C5_3 Si1_3 C6_3 107.6(2)
C4_3 Si1_3 C6_3 104.8(2)
Si2_3 C2_3 H2A_3 109.5
Si2_3 C2_3 H2B_3 109.5
H2A_3 C2_3 H2B_3 109.5
Si2_3 C2_3 H2C_3 109.5
H2A_3 C2_3 H2C_3 109.5
H2B_3 C2_3 H2C_3 109.5
N1_3 Si2_3 C2_3 110.1(2)
N1_3 Si2_3 C3_3 113.61(19)
C2_3 Si2_3 C3_3 108.2(3)
N1_3 Si2_3 C1_3 109.4(2)
C2_3 Si2_3 C1_3 111.0(2)
C3_3 Si2_3 C1_3 104.4(2)
Si2_3 C3_3 H3A_3 109.5
Si2_3 C3_3 H3B_3 109.5
H3A_3 C3_3 H3B_3 109.5
Si2_3 C3_3 H3C_3 109.5
H3A_3 C3_3 H3C_3 109.5
H3B_3 C3_3 H3C_3 109.5
Si1_3 C4_3 H4A_3 109.5
Si1_3 C4_3 H4B_3 109.5
H4A_3 C4_3 H4B_3 109.5
Si1_3 C4_3 H4C_3 109.5
H4A_3 C4_3 H4C_3 109.5
H4B_3 C4_3 H4C_3 109.5
Si1_3 C5_3 H5A_3 109.5
Si1_3 C5_3 H5B_3 109.5
H5A_3 C5_3 H5B_3 109.5
Si1_3 C5_3 H5C_3 109.5
H5A_3 C5_3 H5C_3 109.5
H5B_3 C5_3 H5C_3 109.5
Si1_3 C6_3 H6A_3 109.5
Si1_3 C6_3 H6B_3 109.5
H6A_3 C6_3 H6B_3 109.5
Si1_3 C6_3 H6C_3 109.5
H6A_3 C6_3 H6C_3 109.5
H6B_3 C6_3 H6C_3 109.5
B1_3 N1_3 Si2_3 117.2(3)
B1_3 N1_3 Si1_3 115.4(3)
Si2_3 N1_3 Si1_3 126.4(2)

loop_
_geom_bond_atom_site_label_1
_geom_bond_atom_site_label_2
_geom_bond_distance
Se1 B1_3 1.958(5)
Se1 B1 2.115(5)
B1 C1_1 1.629(6)
B1 C1_2 1.631(6)
B1 Se2 2.112(5)
Se2 B1_3 1.958(5)
C1_1 C2_1 1.527(5)
C1_1 C4_1 1.536(5)
C1_1 C3_1 1.538(5)
C2_1 H2A_1 0.9800
C2_1 H2B_1 0.9800
C2_1 H2C_1 0.9800
C3_1 H3A_1 0.9800
C3_1 H3B_1 0.9800
C3_1 H3C_1 0.9800
C4_1 H4A_1 0.9800
C4_1 H4B_1 0.9800
C4_1 H4C_1 0.9800
C1_2 N1_2 1.351(5)
C1_2 N2_2 1.356(5)
N1_2 C2_2 1.371(5)
N1_2 C4_2 1.468(5)
C2_2 C3_2 1.333(6)
C2_2 H2_2 0.9500
N2_2 C3_2 1.375(5)
N2_2 C5_2 1.471(5)
C3_2 H3_2 0.9500
C4_2 H4A_2 0.9800
C4_2 H4B_2 0.9800
C4_2 H4C_2 0.9800
C5_2 H5A_2 0.9800
C5_2 H5B_2 0.9800
C5_2 H5C_2 0.9800
B1_3 N1_3 1.441(6)
C1_3 Si2_3 1.864(5)
C1_3 H1A_3 0.9800
C1_3 H1B_3 0.9800
C1_3 H1C_3 0.9800
Si1_3 N1_3 1.766(3)
Si1_3 C5_3 1.854(5)
Si1_3 C4_3 1.858(5)
Si1_3 C6_3 1.868(4)
C2_3 Si2_3 1.848(5)
C2_3 H2A_3 0.9800
C2_3 H2B_3 0.9800
C2_3 H2C_3 0.9800
Si2_3 N1_3 1.762(4)
Si2_3 C3_3 1.855(5)
C3_3 H3A_3 0.9800
C3_3 H3B_3 0.9800
C3_3 H3C_3 0.9800
C4_3 H4A_3 0.9800
C4_3 H4B_3 0.9800
C4_3 H4C_3 0.9800
C5_3 H5A_3 0.9800
C5_3 H5B_3 0.9800
C5_3 H5C_3 0.9800
C6_3 H6A_3 0.9800
C6_3 H6B_3 0.9800
C6_3 H6C_3 0.9800

loop_
_geom_torsion_atom_site_label_1
_geom_torsion_atom_site_label_2
_geom_torsion_atom_site_label_3
_geom_torsion_atom_site_label_4
_geom_torsion
C1_2 B1 C1_1 C2_1 61.2(4)
Se2 B1 C1_1 C2_1 -171.3(3)
Se1 B1 C1_1 C2_1 -67.2(4)
C1_2 B1 C1_1 C4_1 -178.2(3)
Se2 B1 C1_1 C4_1 -50.7(4)
Se1 B1 C1_1 C4_1 53.4(4)
C1_2 B1 C1_1 C3_1 -59.0(4)
Se2 B1 C1_1 C3_1 68.5(4)
Se1 B1 C1_1 C3_1 172.6(3)
C1_1 B1 C1_2 N1_2 -89.1(5)
Se2 B1 C1_2 N1_2 141.0(4)
Se1 B1 C1_2 N1_2 38.6(5)
C1_1 B1 C1_2 N2_2 88.7(5)
Se2 B1 C1_2 N2_2 -41.2(5)
Se1 B1 C1_2 N2_2 -143.6(4)
N2_2 C1_2 N1_2 C2_2 1.6(5)
B1 C1_2 N1_2 C2_2 179.7(4)
N2_2 C1_2 N1_2 C4_2 -176.9(4)
B1 C1_2 N1_2 C4_2 1.3(7)
C1_2 N1_2 C2_2 C3_2 -1.2(5)
C4_2 N1_2 C2_2 C3_2 177.4(4)
N1_2 C1_2 N2_2 C3_2 -1.4(5)
B1 C1_2 N2_2 C3_2 -179.6(4)
N1_2 C1_2 N2_2 C5_2 177.7(4)
B1 C1_2 N2_2 C5_2 -0.5(7)
N1_2 C2_2 C3_2 N2_2 0.3(5)
C1_2 N2_2 C3_2 C2_2 0.7(5)
C5_2 N2_2 C3_2 C2_2 -178.5(4)
Se1 B1_3 N1_3 Si2_3 151.2(3)
Se2 B1_3 N1_3 Si2_3 -31.3(5)
Se1 B1_3 N1_3 Si1_3 -39.5(5)
Se2 B1_3 N1_3 Si1_3 138.1(3)
C2_3 Si2_3 N1_3 B1_3 77.0(4)
C3_3 Si2_3 N1_3 B1_3 -161.5(4)
C1_3 Si2_3 N1_3 B1_3 -45.2(4)
C2_3 Si2_3 N1_3 Si1_3 -91.1(3)
C3_3 Si2_3 N1_3 Si1_3 30.5(4)
C1_3 Si2_3 N1_3 Si1_3 146.8(3)
C5_3 Si1_3 N1_3 B1_3 73.3(4)
C4_3 Si1_3 N1_3 B1_3 -49.0(4)
C6_3 Si1_3 N1_3 B1_3 -165.2(3)
C5_3 Si1_3 N1_3 Si2_3 -118.4(3)
C4_3 Si1_3 N1_3 Si2_3 119.3(3)
C6_3 Si1_3 N1_3 Si2_3 3.0(4)
